data_4072483
loop_
_publ_author_name
'Sterenberg, Brian T.'
'Senturk, Ozan Sanli'
'Udachin, Konstantin A.'
'Carty, Arthur J.'

_publ_section_title
;
 Reactivity of Terminal, Electrophilic Phosphinidene Complexes of
 Molybdenum and Tungsten. Nucleophilic Addition at Phosphorus and
 P&#x2212;P Bond Forming Reactions with Phosphines and Diphosphines
;
_journal_issue 4
_journal_name_full Organometallics
_journal_page_first 925
_journal_paper_doi 10.1021/om060685x
_journal_volume 26
_journal_year 2007
_chemical_formula_sum 'C23 H43 Al Cl4 N O2 P3 W'
_chemical_formula_weight 811.12
_chemical_name_systematic
;
 ?
;
_space_group_IT_number 14
_symmetry_cell_setting monoclinic
_symmetry_space_group_name_Hall '-P 2yn'
_symmetry_space_group_name_H-M 'P 1 21/n 1'
_atom_sites_solution_hydrogens geom
_atom_sites_solution_primary direct
_atom_sites_solution_secondary difmap
_audit_creation_method SHELXL-97
_cell_angle_alpha 90.00
_cell_angle_beta 93.1590(10)
_cell_angle_gamma 90.00
_cell_formula_units_Z 4
_cell_length_a 8.2179(5)
_cell_length_b 14.9997(8)
_cell_length_c 27.3285(15)
_cell_measurement_temperature 173(2)
_cell_volume 3363.6(3)
_computing_structure_refinement 'SHELXL-97 (Sheldrick, 1997)'
_computing_structure_solution 'SHELXS-97 (Sheldrick, 1990)'
_diffrn_ambient_temperature 173(2)
_diffrn_measured_fraction_theta_full 0.995
_diffrn_measured_fraction_theta_max 0.995
_diffrn_radiation_monochromator graphite
_diffrn_radiation_source 'fine-focus sealed tube'
_diffrn_radiation_type MoK\a
_diffrn_radiation_wavelength 0.71073
_diffrn_reflns_av_R_equivalents 0.0304
_diffrn_reflns_av_sigmaI/netI 0.0223
_diffrn_reflns_limit_h_max 11
_diffrn_reflns_limit_h_min -11
_diffrn_reflns_limit_k_max 20
_diffrn_reflns_limit_k_min -20
_diffrn_reflns_limit_l_max 36
_diffrn_reflns_limit_l_min -36
_diffrn_reflns_number 39442
_diffrn_reflns_theta_full 28.74
_diffrn_reflns_theta_max 28.74
_diffrn_reflns_theta_min 1.49
_exptl_absorpt_coefficient_mu 3.942
_exptl_absorpt_correction_type multi-scan
_exptl_absorpt_process_details sadabs
_exptl_crystal_density_diffrn 1.602
_exptl_crystal_density_method 'not measured'
_exptl_crystal_F_000 1616
_refine_diff_density_max 1.528
_refine_diff_density_min -0.689
_refine_diff_density_rms 0.096
_refine_ls_extinction_method none
_refine_ls_goodness_of_fit_ref 1.022
_refine_ls_hydrogen_treatment constr
_refine_ls_matrix_type full
_refine_ls_number_parameters 316
_refine_ls_number_reflns 8661
_refine_ls_number_restraints 0
_refine_ls_restrained_S_all 1.022
_refine_ls_R_factor_all 0.0302
_refine_ls_R_factor_gt 0.0236
_refine_ls_shift/su_max 0.002
_refine_ls_shift/su_mean 0.000
_refine_ls_structure_factor_coef Fsqd
_refine_ls_weighting_details 'calc w=1/[\s^2^(Fo^2^)+(0.0360P)^2^+1.1924P] where P=(Fo^2^+2Fc^2^)/3'
_refine_ls_weighting_scheme calc
_refine_ls_wR_factor_gt 0.0578
_refine_ls_wR_factor_ref 0.0600
_reflns_number_gt 7500
_reflns_number_total 8661
_reflns_threshold_expression >2sigma(I)
_cod_data_source_file om060685xsi20060731_105009.cif
_cod_data_source_block oz7
_cod_original_sg_symbol_H-M P2(1)/n
_cod_database_code 4072483

loop_
_symmetry_equiv_pos_as_xyz
'x, y, z'
'-x+1/2, y+1/2, -z+1/2'
'-x, -y, -z'
'x-1/2, -y-1/2, z-1/2'

loop_
_atom_site_label
_atom_site_type_symbol
_atom_site_fract_x
_atom_site_fract_y
_atom_site_fract_z
_atom_site_U_iso_or_equiv
_atom_site_adp_type
_atom_site_occupancy
_atom_site_symmetry_multiplicity
_atom_site_calc_flag
_atom_site_refinement_flags
W1 W 1.065003(12) 0.295528(6) 0.189426(3) 0.01952(4) Uani 1 1 d .
P1 P 0.88739(8) 0.22086(4) 0.12208(2) 0.02129(13) Uani 1 1 d .
P2 P 0.74264(8) 0.32326(4) 0.08003(2) 0.02410(13) Uani 1 1 d .
P3 P 0.99047(9) 0.42495(4) 0.13868(2) 0.02330(13) Uani 1 1 d .
N1 N 0.9538(3) 0.14720(15) 0.08131(9) 0.0309(5) Uani 1 1 d .
O1 O 1.3903(2) 0.40005(14) 0.18449(8) 0.0381(5) Uani 1 1 d .
O2 O 1.3201(3) 0.15389(14) 0.16100(8) 0.0390(5) Uani 1 1 d .
C1 C 1.2673(3) 0.36175(16) 0.18553(10) 0.0255(5) Uani 1 1 d .
C2 C 1.2206(3) 0.20630(16) 0.16790(10) 0.0260(5) Uani 1 1 d .
C3 C 0.8685(4) 0.05991(17) 0.07648(11) 0.0314(6) Uani 1 1 d .
H3A H 0.9169 0.0278 0.0496 0.038 Uiso 1 1 calc R
C4 C 0.8970(6) 0.0035(2) 0.12201(14) 0.0590(11) Uani 1 1 d .
H4A H 1.0119 -0.0012 0.1300 0.088 Uiso 1 1 calc R
H4B H 0.8523 -0.0549 0.1162 0.088 Uiso 1 1 calc R
H4C H 0.8449 0.0308 0.1488 0.088 Uiso 1 1 calc R
C5 C 0.6885(4) 0.0689(2) 0.06272(14) 0.0471(8) Uani 1 1 d .
H5A H 0.6736 0.1046 0.0337 0.071 Uiso 1 1 calc R
H5B H 0.6351 0.0969 0.0891 0.071 Uiso 1 1 calc R
H5C H 0.6423 0.0108 0.0567 0.071 Uiso 1 1 calc R
C6 C 1.0839(5) 0.1622(2) 0.04668(14) 0.0513(10) Uani 1 1 d .
H6A H 1.1336 0.2201 0.0546 0.062 Uiso 1 1 calc R
C7 C 1.2199(5) 0.0909(3) 0.05225(17) 0.0738(15) Uani 1 1 d .
H7A H 1.2607 0.0884 0.0858 0.111 Uiso 1 1 calc R
H7B H 1.3069 0.1064 0.0318 0.111 Uiso 1 1 calc R
H7C H 1.1764 0.0338 0.0426 0.111 Uiso 1 1 calc R
C8 C 1.0195(6) 0.1656(2) -0.00619(15) 0.0671(13) Uani 1 1 d .
H8A H 0.9352 0.2098 -0.0098 0.101 Uiso 1 1 calc R
H8B H 0.9759 0.1084 -0.0157 0.101 Uiso 1 1 calc R
H8C H 1.1065 0.1808 -0.0267 0.101 Uiso 1 1 calc R
C9 C 0.5277(4) 0.2986(2) 0.07960(13) 0.0391(7) Uani 1 1 d .
H9A H 0.4678 0.3436 0.0613 0.059 Uiso 1 1 calc R
H9B H 0.4936 0.2976 0.1126 0.059 Uiso 1 1 calc R
H9C H 0.5074 0.2415 0.0647 0.059 Uiso 1 1 calc R
C10 C 0.7738(4) 0.3521(2) 0.01695(11) 0.0378(7) Uani 1 1 d .
H10A H 0.6978 0.3977 0.0064 0.057 Uiso 1 1 calc R
H10B H 0.7571 0.3003 -0.0033 0.057 Uiso 1 1 calc R
H10C H 0.8830 0.3736 0.0143 0.057 Uiso 1 1 calc R
C11 C 0.7769(3) 0.42410(17) 0.11541(10) 0.0267(5) Uani 1 1 d .
H1A H 0.7055 0.4256 0.1425 0.032 Uiso 1 1 calc R
H1B H 0.7543 0.4760 0.0950 0.032 Uiso 1 1 calc R
C12 C 1.0101(4) 0.53347(18) 0.16771(13) 0.0421(8) Uani 1 1 d .
H12A H 0.9776 0.5790 0.1445 0.063 Uiso 1 1 calc R
H12B H 1.1215 0.5429 0.1790 0.063 Uiso 1 1 calc R
H12C H 0.9417 0.5360 0.1950 0.063 Uiso 1 1 calc R
C13 C 1.1050(4) 0.4430(2) 0.08477(11) 0.0348(6) Uani 1 1 d .
H13A H 1.0650 0.4954 0.0679 0.052 Uiso 1 1 calc R
H13B H 1.0924 0.3923 0.0634 0.052 Uiso 1 1 calc R
H13C H 1.2182 0.4507 0.0944 0.052 Uiso 1 1 calc R
C14 C 0.8791(3) 0.33438(17) 0.25140(9) 0.0250(5) Uani 1 1 d .
C15 C 1.0438(3) 0.34672(16) 0.26965(9) 0.0243(5) Uani 1 1 d .
C16 C 1.1221(3) 0.26148(17) 0.27088(9) 0.0224(5) Uani 1 1 d .
C17 C 1.0050(3) 0.19675(16) 0.25235(9) 0.0230(5) Uani 1 1 d .
C18 C 0.8550(3) 0.24225(17) 0.24125(9) 0.0229(5) Uani 1 1 d .
C19 C 0.7465(4) 0.4026(2) 0.25292(12) 0.0381(7) Uani 1 1 d .
H19A H 0.6969 0.3992 0.2838 0.057 Uiso 1 1 calc R
H19B H 0.6659 0.3914 0.2269 0.057 Uiso 1 1 calc R
H19C H 0.7918 0.4610 0.2490 0.057 Uiso 1 1 calc R
C20 C 1.1134(4) 0.43051(19) 0.29257(11) 0.0373(7) Uani 1 1 d .
H20A H 1.0843 0.4339 0.3261 0.056 Uiso 1 1 calc R
H20B H 1.0703 0.4814 0.2749 0.056 Uiso 1 1 calc R
H20C H 1.2299 0.4298 0.2914 0.056 Uiso 1 1 calc R
C21 C 1.2894(4) 0.2429(2) 0.29300(11) 0.0346(6) Uani 1 1 d .
H21A H 1.2832 0.2306 0.3273 0.052 Uiso 1 1 calc R
H21B H 1.3578 0.2938 0.2888 0.052 Uiso 1 1 calc R
H21C H 1.3344 0.1922 0.2771 0.052 Uiso 1 1 calc R
C22 C 1.0302(4) 0.09783(17) 0.25227(11) 0.0345(6) Uani 1 1 d .
H22A H 0.9957 0.0732 0.2824 0.052 Uiso 1 1 calc R
H22B H 1.1436 0.0850 0.2491 0.052 Uiso 1 1 calc R
H22C H 0.9673 0.0719 0.2252 0.052 Uiso 1 1 calc R
C23 C 0.6954(4) 0.1987(2) 0.22728(11) 0.0352(6) Uani 1 1 d .
H23A H 0.6395 0.1854 0.2563 0.053 Uiso 1 1 calc R
H23B H 0.7143 0.1446 0.2098 0.053 Uiso 1 1 calc R
H23C H 0.6300 0.2383 0.2068 0.053 Uiso 1 1 calc R
Al1 Al 0.61740(11) 0.69880(5) 0.08549(3) 0.02951(18) Uani 1 1 d .
Cl1 Cl 0.79182(11) 0.74209(6) 0.14049(3) 0.04568(19) Uani 1 1 d .
Cl2 Cl 0.49363(12) 0.81190(5) 0.05506(4) 0.0532(2) Uani 1 1 d .
Cl3 Cl 0.74023(12) 0.62734(5) 0.03021(3) 0.0484(2) Uani 1 1 d .
Cl4 Cl 0.44839(12) 0.60725(6) 0.11365(4) 0.0540(2) Uani 1 1 d .

loop_
_atom_site_aniso_label
_atom_site_aniso_U_11
_atom_site_aniso_U_22
_atom_site_aniso_U_33
_atom_site_aniso_U_23
_atom_site_aniso_U_13
_atom_site_aniso_U_12
W1 0.02040(6) 0.01710(5) 0.02091(5) -0.00080(3) -0.00022(4) -0.00039(3)
P1 0.0233(3) 0.0199(3) 0.0206(3) -0.0039(2) 0.0001(2) -0.0021(2)
P2 0.0235(3) 0.0270(3) 0.0214(3) -0.0004(2) -0.0028(3) -0.0003(2)
P3 0.0292(3) 0.0160(3) 0.0242(3) 0.0012(2) -0.0030(3) -0.0018(2)
N1 0.0347(13) 0.0242(10) 0.0346(13) -0.0125(9) 0.0102(10) -0.0083(9)
O1 0.0283(11) 0.0379(11) 0.0476(13) 0.0015(9) -0.0033(9) -0.0122(9)
O2 0.0324(11) 0.0387(11) 0.0461(13) -0.0077(9) 0.0035(10) 0.0123(9)
C1 0.0276(13) 0.0228(12) 0.0258(13) -0.0009(9) -0.0005(10) -0.0009(10)
C2 0.0243(13) 0.0258(12) 0.0278(13) -0.0017(10) 0.0002(10) -0.0019(10)
C3 0.0415(16) 0.0203(12) 0.0324(15) -0.0047(10) 0.0014(12) -0.0045(11)
C4 0.100(3) 0.0306(16) 0.045(2) 0.0010(14) -0.009(2) -0.0022(18)
C5 0.047(2) 0.0379(17) 0.056(2) -0.0116(15) -0.0023(17) -0.0135(15)
C6 0.055(2) 0.0424(18) 0.060(2) -0.0298(16) 0.0327(18) -0.0235(16)
C7 0.037(2) 0.106(4) 0.079(3) -0.059(3) 0.012(2) -0.003(2)
C8 0.111(4) 0.0382(19) 0.056(2) -0.0037(17) 0.045(3) -0.001(2)
C9 0.0245(14) 0.0484(18) 0.0437(18) -0.0006(14) -0.0046(13) 0.0002(13)
C10 0.0436(18) 0.0455(17) 0.0237(14) 0.0015(12) -0.0025(13) 0.0023(14)
C11 0.0297(14) 0.0219(11) 0.0279(13) 0.0006(10) -0.0037(11) 0.0053(10)
C12 0.058(2) 0.0165(12) 0.0496(19) -0.0054(12) -0.0128(16) -0.0007(12)
C13 0.0352(16) 0.0369(15) 0.0323(15) 0.0078(12) 0.0008(12) -0.0080(12)
C14 0.0260(13) 0.0279(12) 0.0213(12) -0.0004(10) 0.0025(10) 0.0060(10)
C15 0.0288(13) 0.0238(12) 0.0200(12) -0.0026(9) -0.0004(10) 0.0006(10)
C16 0.0235(13) 0.0229(11) 0.0206(12) 0.0015(9) -0.0016(10) 0.0012(9)
C17 0.0254(13) 0.0223(11) 0.0213(12) 0.0014(9) 0.0020(10) -0.0006(9)
C18 0.0209(12) 0.0309(13) 0.0171(11) -0.0001(9) 0.0032(9) -0.0014(10)
C19 0.0349(16) 0.0438(17) 0.0361(16) -0.0020(13) 0.0057(13) 0.0166(13)
C20 0.0516(19) 0.0314(14) 0.0279(15) -0.0097(11) -0.0066(13) -0.0037(13)
C21 0.0275(15) 0.0414(16) 0.0339(15) 0.0070(12) -0.0065(12) 0.0012(12)
C22 0.0510(18) 0.0198(12) 0.0326(15) 0.0052(10) 0.0022(13) -0.0030(11)
C23 0.0236(14) 0.0535(18) 0.0286(14) 0.0000(12) 0.0031(11) -0.0098(12)
Al1 0.0375(5) 0.0267(4) 0.0240(4) 0.0014(3) -0.0008(3) -0.0017(3)
Cl1 0.0532(5) 0.0460(4) 0.0359(4) -0.0037(3) -0.0147(4) 0.0015(4)
Cl2 0.0581(5) 0.0368(4) 0.0619(6) 0.0067(4) -0.0218(4) 0.0047(4)
Cl3 0.0721(6) 0.0419(4) 0.0326(4) -0.0025(3) 0.0153(4) 0.0011(4)
Cl4 0.0590(5) 0.0511(5) 0.0533(5) 0.0044(4) 0.0161(4) -0.0176(4)

loop_
_atom_type_symbol
_atom_type_description
_atom_type_scat_dispersion_real
_atom_type_scat_dispersion_imag
_atom_type_scat_source
C C 0.0033 0.0016 'International Tables Vol C Tables 4.2.6.8 and 6.1.1.4'
H H 0.0000 0.0000 'International Tables Vol C Tables 4.2.6.8 and 6.1.1.4'
N N 0.0061 0.0033 'International Tables Vol C Tables 4.2.6.8 and 6.1.1.4'
O O 0.0106 0.0060 'International Tables Vol C Tables 4.2.6.8 and 6.1.1.4'
Al Al 0.0645 0.0514 'International Tables Vol C Tables 4.2.6.8 and 6.1.1.4'
P P 0.1023 0.0942 'International Tables Vol C Tables 4.2.6.8 and 6.1.1.4'
Cl Cl 0.1484 0.1585 'International Tables Vol C Tables 4.2.6.8 and 6.1.1.4'
W W -0.8490 6.8722 'International Tables Vol C Tables 4.2.6.8 and 6.1.1.4'

loop_
_geom_angle_atom_site_label_1
_geom_angle_atom_site_label_2
_geom_angle_atom_site_label_3
_geom_angle
C1 W1 C2 76.05(11)
C1 W1 C16 92.11(10)
C2 W1 C16 92.12(10)
C1 W1 C15 89.52(10)
C2 W1 C15 126.02(10)
C16 W1 C15 35.87(9)
C1 W1 C17 125.33(10)
C2 W1 C17 87.46(10)
C16 W1 C17 36.05(9)
C15 W1 C17 59.34(8)
C1 W1 C14 119.42(10)
C2 W1 C14 145.34(10)
C16 W1 C14 58.62(9)
C15 W1 C14 34.95(9)
C17 W1 C14 58.05(9)
C1 W1 C18 146.89(10)
C2 W1 C18 116.49(10)
C16 W1 C18 58.50(9)
C15 W1 C18 57.94(9)
C17 W1 C18 34.76(9)
C14 W1 C18 34.14(9)
C1 W1 P3 75.61(8)
C2 W1 P3 121.22(8)
C16 W1 P3 139.00(6)
C15 W1 P3 104.00(6)
C17 W1 P3 149.60(7)
C14 W1 P3 93.32(6)
C18 W1 P3 115.37(6)
C1 W1 P1 130.03(8)
C2 W1 P1 80.81(8)
C16 W1 P1 132.73(6)
C15 W1 P1 138.87(7)
C17 W1 P1 96.72(6)
C14 W1 P1 104.70(7)
C18 W1 P1 83.06(6)
P3 W1 P1 79.83(2)
N1 P1 P2 107.19(10)
N1 P1 W1 125.04(9)
P2 P1 W1 109.81(3)
C9 P2 C11 107.37(14)
C9 P2 C10 103.46(16)
C11 P2 C10 106.47(14)
C9 P2 P1 110.94(11)
C11 P2 P1 103.78(9)
C10 P2 P1 123.90(11)
C13 P3 C12 100.61(16)
C13 P3 C11 104.43(13)
C12 P3 C11 102.61(14)
C13 P3 W1 117.05(10)
C12 P3 W1 116.81(11)
C11 P3 W1 113.36(9)
C6 N1 C3 115.4(2)
C6 N1 P1 126.52(18)
C3 N1 P1 117.93(19)
O1 C1 W1 177.9(2)
O2 C2 W1 171.7(2)
N1 C3 C4 111.6(3)
N1 C3 C5 113.2(2)
C4 C3 C5 111.1(3)
N1 C6 C8 112.9(3)
N1 C6 C7 112.0(3)
C8 C6 C7 109.3(3)
P2 C11 P3 108.01(13)
C18 C14 C15 108.3(2)
C18 C14 C19 125.2(3)
C15 C14 C19 125.4(2)
C18 C14 W1 73.45(14)
C15 C14 W1 69.64(14)
C19 C14 W1 132.39(19)
C14 C15 C16 108.0(2)
C14 C15 C20 125.8(2)
C16 C15 C20 125.3(2)
C14 C15 W1 75.42(15)
C16 C15 W1 70.86(14)
C20 C15 W1 128.26(19)
C15 C16 C17 107.7(2)
C15 C16 C21 125.3(2)
C17 C16 C21 126.7(2)
C15 C16 W1 73.27(14)
C17 C16 W1 73.33(14)
C21 C16 W1 124.36(19)
C18 C17 C16 107.8(2)
C18 C17 C22 126.2(2)
C16 C17 C22 125.4(2)
C18 C17 W1 75.87(14)
C16 C17 W1 70.61(14)
C22 C17 W1 126.21(19)
C14 C18 C17 108.3(2)
C14 C18 C23 125.8(2)
C17 C18 C23 125.5(2)
C14 C18 W1 72.41(14)
C17 C18 W1 69.38(14)
C23 C18 W1 129.53(18)
Cl1 Al1 Cl2 108.86(5)
Cl1 Al1 Cl4 111.75(5)
Cl2 Al1 Cl4 110.43(6)
Cl1 Al1 Cl3 109.00(6)
Cl2 Al1 Cl3 110.89(5)
Cl4 Al1 Cl3 105.88(5)

loop_
_geom_bond_atom_site_label_1
_geom_bond_atom_site_label_2
_geom_bond_distance
W1 C1 1.945(3)
W1 C2 1.963(3)
W1 C16 2.307(2)
W1 C15 2.338(2)
W1 C17 2.343(2)
W1 C14 2.414(3)
W1 C18 2.427(2)
W1 P3 2.4441(6)
W1 P1 2.5448(6)
P1 N1 1.681(2)
P1 P2 2.2236(9)
P2 C9 1.804(3)
P2 C11 1.809(3)
P2 C10 1.809(3)
P3 C13 1.811(3)
P3 C12 1.814(3)
P3 C11 1.833(3)
N1 C6 1.483(4)
N1 C3 1.488(3)
O1 C1 1.164(3)
O2 C2 1.158(3)
C3 C4 1.512(4)
C3 C5 1.512(5)
C6 C8 1.512(6)
C6 C7 1.548(6)
C14 C18 1.421(4)
C14 C15 1.429(4)
C14 C19 1.497(4)
C15 C16 1.431(3)
C15 C20 1.503(4)
C16 C17 1.439(3)
C16 C21 1.497(4)
C17 C18 1.427(4)
C17 C22 1.498(3)
C18 C23 1.495(4)
Al1 Cl1 2.1208(12)
Al1 Cl2 2.1237(12)
Al1 Cl4 2.1271(12)
Al1 Cl3 2.1490(12)
